data_7709059
loop_
_publ_author_name
'Mortis, Alexandros'
'Maichle-Moessmer, Caecilia'
'Anwander, Reiner'

_publ_section_title
;
 Yttrium tris(trimethylsilylmethyl) complexes grafted onto MCM-48
 mesoporous silica nanoparticles
;
_journal_name_full 'Dalton Transactions'
_journal_paper_doi 10.1039/D1DT03876A
_journal_year 2022
_chemical_formula_sum 'C27 H61 N2 O Si3 Y'
_chemical_formula_weight 602.95
_chemical_properties_physical Air-sensitive,Moisture-sensitive
_space_group_crystal_system monoclinic
_space_group_IT_number 14
_space_group_name_Hall '-P 2ybc'
_space_group_name_H-M_alt 'P 1 21/c 1'
_atom_sites_solution_hydrogens geom
_audit_creation_method SHELXL-2014/7
_audit_update_record
;
2021-09-21 deposited with the CCDC.	2021-12-10 downloaded from the CCDC.
;
_cell_angle_alpha 90
_cell_angle_beta 100.710(3)
_cell_angle_gamma 90
_cell_formula_units_Z 4
_cell_length_a 10.358(2)
_cell_length_b 17.966(3)
_cell_length_c 19.580(4)
_cell_measurement_reflns_used 7878
_cell_measurement_temperature 100(2)
_cell_measurement_theta_max 24.77
_cell_measurement_theta_min 2.299
_cell_volume 3580.2(12)
_computing_cell_refinement 'SAINT V8.37A (Bruker AXS Inc., 2015)'
_computing_data_collection 'APEX3 v2016.5-0 (Bruker AXS)'
_computing_data_reduction 'SAINT V8.37A (Bruker AXS Inc., 2015)'
_computing_structure_refinement 'SHELXL-2014/7 (Sheldrick, 2014)'
_computing_structure_solution 'XT, VERSION 2014/5,SHELXS-13 (Sheldrick 2008)'
_diffrn_ambient_temperature 100(2)
_diffrn_measured_fraction_theta_full 0.999
_diffrn_measured_fraction_theta_max 0.999
_diffrn_measurement_device_type 'Bruker APEX II DUO'
_diffrn_measurement_method 'omega scans'
_diffrn_radiation_type MoK\a
_diffrn_radiation_wavelength 0.71073
_diffrn_reflns_av_R_equivalents 0.1019
_diffrn_reflns_av_unetI/netI 0.0755
_diffrn_reflns_Laue_measured_fraction_full 0.999
_diffrn_reflns_Laue_measured_fraction_max 0.999
_diffrn_reflns_limit_h_max 13
_diffrn_reflns_limit_h_min -13
_diffrn_reflns_limit_k_max 23
_diffrn_reflns_limit_k_min -23
_diffrn_reflns_limit_l_max 26
_diffrn_reflns_limit_l_min -26
_diffrn_reflns_number 54834
_diffrn_reflns_point_group_measured_fraction_full 0.999
_diffrn_reflns_point_group_measured_fraction_max 0.999
_diffrn_reflns_theta_full 25.242
_diffrn_reflns_theta_max 28.282
_diffrn_reflns_theta_min 1.551
_diffrn_source 'ImuS-focus sealed tube'
_exptl_absorpt_coefficient_mu 1.749
_exptl_absorpt_correction_T_max 0.7460
_exptl_absorpt_correction_T_min 0.5972
_exptl_absorpt_correction_type numerical
_exptl_absorpt_process_details sadabs
_exptl_crystal_colour colourless
_exptl_crystal_density_diffrn 1.119
_exptl_crystal_description plate
_exptl_crystal_F_000 1304
_exptl_crystal_size_max 0.225
_exptl_crystal_size_mid 0.213
_exptl_crystal_size_min 0.092
_refine_diff_density_max 0.585
_refine_diff_density_min -0.791
_refine_diff_density_rms 0.079
_refine_ls_extinction_method none
_refine_ls_goodness_of_fit_ref 1.017
_refine_ls_hydrogen_treatment constr
_refine_ls_matrix_type full
_refine_ls_number_parameters 326
_refine_ls_number_reflns 8879
_refine_ls_number_restraints 0
_refine_ls_restrained_S_all 1.017
_refine_ls_R_factor_all 0.0793
_refine_ls_R_factor_gt 0.0407
_refine_ls_shift/su_max 0.001
_refine_ls_shift/su_mean 0.000
_refine_ls_structure_factor_coef Fsqd
_refine_ls_weighting_details 'w=1/[\s^2^(Fo^2^)+(0.0293P)^2^+0.8944P] where P=(Fo^2^+2Fc^2^)/3'
_refine_ls_weighting_scheme calc
_refine_ls_wR_factor_gt 0.0774
_refine_ls_wR_factor_ref 0.0885
_reflns_Friedel_coverage 0.000
_reflns_number_gt 6273
_reflns_number_total 8879
_reflns_threshold_expression 'I > 2\s(I)'
_cod_data_source_file d1dt03876a2.cif
_cod_data_source_block 2_mo_AM036_0m_a
_cod_original_sg_symbol_H-M 'P 21/c'
_cod_database_code 7709059
_shelx_shelxl_version_number 2014/7
_shelx_space_group_comment
;
The symmetry employed for this shelxl refinement is uniquely defined
by the following loop, which should always be used as a source of
symmetry information in preference to the above space-group names.
They are only intended as comments.
;
_shelx_estimated_absorpt_t_min 0.694
_shelx_estimated_absorpt_t_max 0.856

loop_
_space_group_symop_operation_xyz
'x, y, z'
'-x, y+1/2, -z+1/2'
'-x, -y, -z'
'x, -y-1/2, z-1/2'

loop_
_atom_site_label
_atom_site_type_symbol
_atom_site_fract_x
_atom_site_fract_y
_atom_site_fract_z
_atom_site_U_iso_or_equiv
_atom_site_adp_type
_atom_site_occupancy
_atom_site_site_symmetry_order
_atom_site_calc_flag
_atom_site_refinement_flags_posn
_atom_site_refinement_flags_adp
_atom_site_refinement_flags_occupancy
_atom_site_disorder_assembly
_atom_site_disorder_group
C1 C 0.5666(2) 0.30314(12) 0.16079(13) 0.0209(5) Uani 1 1 d . . . . .
H1A H 0.5838 0.3096 0.1131 0.025 Uiso 1 1 calc R U . . .
H1B H 0.5615 0.2488 0.1681 0.025 Uiso 1 1 calc R U . . .
C2 C 0.3984(3) 0.44237(14) 0.15348(18) 0.0425(8) Uani 1 1 d . . . . .
H2A H 0.4377 0.4585 0.1141 0.064 Uiso 1 1 calc R U . . .
H2B H 0.4495 0.4624 0.1967 0.064 Uiso 1 1 calc R U . . .
H2C H 0.3078 0.4606 0.1474 0.064 Uiso 1 1 calc R U . . .
C3 C 0.3288(3) 0.31182(17) 0.23609(15) 0.0366(7) Uani 1 1 d . . . . .
H3A H 0.2474 0.3397 0.2360 0.055 Uiso 1 1 calc R U . . .
H3B H 0.3924 0.3238 0.2783 0.055 Uiso 1 1 calc R U . . .
H3C H 0.3100 0.2583 0.2350 0.055 Uiso 1 1 calc R U . . .
C4 C 0.2726(2) 0.30705(16) 0.08118(14) 0.0343(7) Uani 1 1 d . . . . .
H4A H 0.2903 0.3309 0.0389 0.052 Uiso 1 1 calc R U . . .
H4B H 0.1848 0.3212 0.0884 0.052 Uiso 1 1 calc R U . . .
H4C H 0.2769 0.2529 0.0763 0.052 Uiso 1 1 calc R U . . .
C5 C 0.9293(2) 0.25861(12) 0.20837(13) 0.0231(5) Uani 1 1 d . . . . .
H5A H 1.0018 0.2905 0.1987 0.028 Uiso 1 1 calc R U . . .
H5B H 0.9645 0.2315 0.2519 0.028 Uiso 1 1 calc R U . . .
C6 C 0.7838(2) 0.11528(13) 0.15767(14) 0.0291(6) Uani 1 1 d . . . . .
H6A H 0.6983 0.1386 0.1576 0.044 Uiso 1 1 calc R U . . .
H6B H 0.8158 0.0925 0.2031 0.044 Uiso 1 1 calc R U . . .
H6C H 0.7747 0.0769 0.1215 0.044 Uiso 1 1 calc R U . . .
C7 C 0.8413(3) 0.23285(14) 0.05389(13) 0.0313(6) Uani 1 1 d . . . . .
H7A H 0.9062 0.2687 0.0433 0.047 Uiso 1 1 calc R U . . .
H7B H 0.7587 0.2587 0.0557 0.047 Uiso 1 1 calc R U . . .
H7C H 0.8260 0.1946 0.0176 0.047 Uiso 1 1 calc R U . . .
C8 C 1.0557(3) 0.13427(14) 0.12893(16) 0.0361(7) Uani 1 1 d . . . . .
H8A H 1.0320 0.0973 0.0919 0.054 Uiso 1 1 calc R U . . .
H8B H 1.0923 0.1089 0.1726 0.054 Uiso 1 1 calc R U . . .
H8C H 1.1213 0.1686 0.1166 0.054 Uiso 1 1 calc R U . . .
C9 C 0.7788(2) 0.47284(13) 0.20645(13) 0.0226(5) Uani 1 1 d . . . . .
H9A H 0.6893 0.4933 0.2039 0.027 Uiso 1 1 calc R U . . .
H9B H 0.8347 0.4971 0.2468 0.027 Uiso 1 1 calc R U . . .
C10 C 0.8709(3) 0.61040(14) 0.13138(16) 0.0361(7) Uani 1 1 d . . . . .
H10A H 0.8969 0.6254 0.0878 0.054 Uiso 1 1 calc R U . . .
H10B H 0.9421 0.6217 0.1704 0.054 Uiso 1 1 calc R U . . .
H10C H 0.7916 0.6377 0.1371 0.054 Uiso 1 1 calc R U . . .
C11 C 0.9931(3) 0.46115(16) 0.11799(18) 0.0460(8) Uani 1 1 d . . . . .
H11A H 0.9777 0.4077 0.1103 0.069 Uiso 1 1 calc R U . . .
H11B H 1.0600 0.4687 0.1599 0.069 Uiso 1 1 calc R U . . .
H11C H 1.0235 0.4828 0.0779 0.069 Uiso 1 1 calc R U . . .
C12 C 0.7109(3) 0.48800(17) 0.04960(15) 0.0465(8) Uani 1 1 d . . . . .
H12A H 0.7434 0.5057 0.0086 0.070 Uiso 1 1 calc R U . . .
H12B H 0.6289 0.5138 0.0528 0.070 Uiso 1 1 calc R U . . .
H12C H 0.6948 0.4343 0.0456 0.070 Uiso 1 1 calc R U . . .
C13 C 0.6629(2) 0.31573(12) 0.34243(12) 0.0182(5) Uani 1 1 d . . . . .
C14 C 0.5555(2) 0.25305(13) 0.41584(13) 0.0205(5) Uani 1 1 d . . . . .
C15 C 0.5548(2) 0.32621(13) 0.43275(12) 0.0200(5) Uani 1 1 d . . . . .
C16 C 0.6565(2) 0.17990(13) 0.32539(14) 0.0266(6) Uani 1 1 d . . . . .
H16 H 0.7022 0.1971 0.2875 0.032 Uiso 1 1 calc R U . . .
C17 C 0.7558(3) 0.13284(14) 0.37370(16) 0.0354(7) Uani 1 1 d . . . . .
H17A H 0.7901 0.0940 0.3468 0.053 Uiso 1 1 calc R U . . .
H17B H 0.7130 0.1097 0.4090 0.053 Uiso 1 1 calc R U . . .
H17C H 0.8283 0.1644 0.3965 0.053 Uiso 1 1 calc R U . . .
C18 C 0.5371(3) 0.13722(14) 0.28989(15) 0.0356(7) Uani 1 1 d . . . . .
H18A H 0.4780 0.1708 0.2594 0.053 Uiso 1 1 calc R U . . .
H18B H 0.4912 0.1164 0.3250 0.053 Uiso 1 1 calc R U . . .
H18C H 0.5646 0.0967 0.2623 0.053 Uiso 1 1 calc R U . . .
C19 C 0.4984(3) 0.18899(14) 0.44828(14) 0.0306(6) Uani 1 1 d . . . . .
H19A H 0.4186 0.1719 0.4172 0.046 Uiso 1 1 calc R U . . .
H19B H 0.4765 0.2046 0.4927 0.046 Uiso 1 1 calc R U . . .
H19C H 0.5625 0.1483 0.4563 0.046 Uiso 1 1 calc R U . . .
C20 C 0.5015(3) 0.36068(14) 0.49116(13) 0.0282(6) Uani 1 1 d . . . . .
H20A H 0.4324 0.3963 0.4724 0.042 Uiso 1 1 calc R U . . .
H20B H 0.5724 0.3866 0.5223 0.042 Uiso 1 1 calc R U . . .
H20C H 0.4649 0.3218 0.5170 0.042 Uiso 1 1 calc R U . . .
C22 C 0.6481(3) 0.44421(12) 0.38401(13) 0.0252(6) Uani 1 1 d . . . . .
H22 H 0.6940 0.4513 0.3438 0.030 Uiso 1 1 calc R U . . .
C23 C 0.5233(3) 0.49035(15) 0.36782(16) 0.0404(7) Uani 1 1 d . . . . .
H23A H 0.5457 0.5421 0.3594 0.061 Uiso 1 1 calc R U . . .
H23B H 0.4774 0.4883 0.4073 0.061 Uiso 1 1 calc R U . . .
H23C H 0.4660 0.4704 0.3263 0.061 Uiso 1 1 calc R U . . .
C24 C 0.7423(3) 0.47140(14) 0.44753(14) 0.0329(6) Uani 1 1 d . . . . .
H24A H 0.8212 0.4402 0.4552 0.049 Uiso 1 1 calc R U . . .
H24B H 0.6999 0.4685 0.4882 0.049 Uiso 1 1 calc R U . . .
H24C H 0.7668 0.5231 0.4404 0.049 Uiso 1 1 calc R U . . .
C25 C 0.9932(2) 0.31662(14) 0.38937(14) 0.0291(6) Uani 1 1 d . . . . .
H25A H 0.9580 0.2667 0.3748 0.035 Uiso 0.771(5) 1 calc R U P A 1
H25B H 0.9685 0.3293 0.4344 0.035 Uiso 0.771(5) 1 calc R U P A 1
H25C H 0.9237 0.3016 0.4151 0.035 Uiso 0.229(5) 1 calc R U P A 2
H25D H 1.0237 0.2719 0.3674 0.035 Uiso 0.229(5) 1 calc R U P A 2
C27 C 1.1667(3) 0.39802(15) 0.38360(15) 0.0352(7) Uani 1 1 d . . . . .
H27A H 1.2508 0.4048 0.3673 0.042 Uiso 0.771(5) 1 calc R U P A 1
H27B H 1.1691 0.4272 0.4267 0.042 Uiso 0.771(5) 1 calc R U P A 1
H27C H 1.2129 0.4422 0.4066 0.042 Uiso 0.229(5) 1 calc R U P A 2
H27D H 1.2298 0.3674 0.3636 0.042 Uiso 0.229(5) 1 calc R U P A 2
C28 C 1.0519(2) 0.42083(14) 0.32843(14) 0.0278(6) Uani 1 1 d . . . . .
H28A H 1.0287 0.4736 0.3346 0.033 Uiso 1 1 calc R U . . .
H28B H 1.0734 0.4147 0.2816 0.033 Uiso 1 1 calc R U . . .
N1 N 0.62297(18) 0.24808(10) 0.36072(10) 0.0192(4) Uani 1 1 d . . . . .
N2 N 0.62164(18) 0.36374(10) 0.38729(10) 0.0187(4) Uani 1 1 d . . . . .
O1 O 0.94355(15) 0.37220(9) 0.33694(8) 0.0210(4) Uani 1 1 d . . . . .
Si1 Si 0.39864(6) 0.33799(4) 0.15774(4) 0.02158(15) Uani 1 1 d . . . . .
Si2 Si 0.90458(7) 0.18813(4) 0.13996(4) 0.02204(16) Uani 1 1 d . . . . .
Si3 Si 0.83623(7) 0.50746(4) 0.12932(4) 0.02424(16) Uani 1 1 d . . . . .
Y1 Y 0.76613(2) 0.34330(2) 0.23735(2) 0.01654(7) Uani 1 1 d . . . . .
C26 C 1.1415(3) 0.31858(19) 0.3950(2) 0.0311(8) Uani 0.771(5) 1 d . . P A 1
H26A H 1.1870 0.3020 0.4415 0.037 Uiso 0.771(5) 1 calc R U P A 1
H26B H 1.1697 0.2870 0.3590 0.037 Uiso 0.771(5) 1 calc R U P A 1
C26A C 1.1020(11) 0.3516(7) 0.4360(7) 0.0311(8) Uani 0.229(5) 1 d . . P A 2
H26C H 1.1637 0.3141 0.4607 0.037 Uiso 0.229(5) 1 calc R U P A 2
H26D H 1.0706 0.3840 0.4704 0.037 Uiso 0.229(5) 1 calc R U P A 2

loop_
_atom_site_aniso_label
_atom_site_aniso_U_11
_atom_site_aniso_U_22
_atom_site_aniso_U_33
_atom_site_aniso_U_23
_atom_site_aniso_U_13
_atom_site_aniso_U_12
C1 0.0219(12) 0.0183(12) 0.0232(14) -0.0024(10) 0.0059(11) 0.0003(10)
C2 0.0257(15) 0.0274(15) 0.073(2) -0.0010(15) 0.0057(16) 0.0040(12)
C3 0.0246(14) 0.0537(18) 0.0329(17) -0.0016(14) 0.0087(13) 0.0031(13)
C4 0.0207(14) 0.0501(17) 0.0330(17) -0.0078(14) 0.0070(12) -0.0006(12)
C5 0.0215(13) 0.0168(11) 0.0300(15) -0.0021(10) 0.0020(11) 0.0006(10)
C6 0.0311(15) 0.0202(12) 0.0367(16) -0.0041(12) 0.0079(13) 0.0011(11)
C7 0.0339(15) 0.0312(14) 0.0289(16) -0.0072(12) 0.0064(13) 0.0029(12)
C8 0.0304(15) 0.0259(14) 0.055(2) -0.0062(13) 0.0148(15) 0.0048(11)
C9 0.0190(12) 0.0189(12) 0.0292(15) -0.0010(10) 0.0026(11) -0.0004(10)
C10 0.0374(16) 0.0218(13) 0.0476(19) 0.0059(13) 0.0045(14) -0.0068(12)
C11 0.0468(18) 0.0354(16) 0.064(2) 0.0127(15) 0.0306(17) 0.0077(14)
C12 0.062(2) 0.0431(18) 0.0329(18) -0.0006(14) 0.0049(16) -0.0204(16)
C13 0.0174(12) 0.0159(11) 0.0213(13) -0.0013(10) 0.0035(10) -0.0006(9)
C14 0.0175(12) 0.0228(12) 0.0209(13) 0.0003(10) 0.0028(11) -0.0029(10)
C15 0.0166(12) 0.0252(13) 0.0178(13) -0.0011(10) 0.0019(10) 0.0008(9)
C16 0.0339(15) 0.0164(11) 0.0303(15) -0.0025(11) 0.0083(12) -0.0026(11)
C17 0.0331(15) 0.0209(13) 0.053(2) -0.0024(13) 0.0091(14) 0.0023(11)
C18 0.0457(17) 0.0222(13) 0.0363(17) -0.0044(12) 0.0006(14) -0.0022(12)
C19 0.0336(15) 0.0301(14) 0.0284(16) 0.0024(12) 0.0066(13) -0.0113(12)
C20 0.0270(14) 0.0345(14) 0.0238(14) -0.0034(11) 0.0068(12) 0.0010(11)
C22 0.0368(15) 0.0161(12) 0.0235(14) -0.0004(10) 0.0074(12) 0.0011(10)
C23 0.0472(18) 0.0239(14) 0.046(2) -0.0022(13) -0.0021(15) 0.0091(13)
C24 0.0394(16) 0.0237(13) 0.0343(17) -0.0017(12) 0.0032(14) -0.0088(12)
C25 0.0327(15) 0.0305(14) 0.0226(15) 0.0093(11) 0.0013(12) -0.0041(12)
C27 0.0286(15) 0.0385(16) 0.0360(17) 0.0007(13) -0.0004(13) -0.0060(12)
C28 0.0209(13) 0.0249(13) 0.0361(17) 0.0021(12) 0.0013(12) -0.0051(10)
N1 0.0191(10) 0.0140(9) 0.0247(12) -0.0016(8) 0.0041(9) -0.0020(8)
N2 0.0194(10) 0.0163(9) 0.0198(11) -0.0001(8) 0.0023(9) 0.0002(8)
O1 0.0202(9) 0.0196(8) 0.0221(9) 0.0010(7) 0.0014(7) -0.0034(7)
Si1 0.0172(3) 0.0224(3) 0.0254(4) -0.0038(3) 0.0046(3) 0.0003(3)
Si2 0.0217(4) 0.0163(3) 0.0290(4) -0.0045(3) 0.0070(3) 0.0021(3)
Si3 0.0255(4) 0.0172(3) 0.0297(4) 0.0027(3) 0.0044(3) -0.0030(3)
Y1 0.01720(11) 0.01373(10) 0.01917(12) -0.00085(10) 0.00461(9) -0.00036(9)
C26 0.0245(18) 0.0341(19) 0.031(2) 0.0102(15) -0.0060(15) 0.0007(14)
C26A 0.0245(18) 0.0341(19) 0.031(2) 0.0102(15) -0.0060(15) 0.0007(14)

loop_
_atom_type_symbol
_atom_type_description
_atom_type_scat_dispersion_real
_atom_type_scat_dispersion_imag
_atom_type_scat_source
C C 0.0033 0.0016 'International Tables Vol C Tables 4.2.6.8 and 6.1.1.4'
H H 0.0000 0.0000 'International Tables Vol C Tables 4.2.6.8 and 6.1.1.4'
N N 0.0061 0.0033 'International Tables Vol C Tables 4.2.6.8 and 6.1.1.4'
O O 0.0106 0.0060 'International Tables Vol C Tables 4.2.6.8 and 6.1.1.4'
Si Si 0.0817 0.0704 'International Tables Vol C Tables 4.2.6.8 and 6.1.1.4'
Y Y -2.7962 3.5667 'International Tables Vol C Tables 4.2.6.8 and 6.1.1.4'

loop_
_geom_angle_atom_site_label_1
_geom_angle_atom_site_label_2
_geom_angle_atom_site_label_3
_geom_angle
_geom_angle_site_symmetry_1
_geom_angle_site_symmetry_3
_geom_angle_publ_flag
Si1 C1 Y1 127.65(11) . . ?
Si1 C1 H1A 105.4 . . ?
Y1 C1 H1A 105.4 . . ?
Si1 C1 H1B 105.4 . . ?
Y1 C1 H1B 105.4 . . ?
H1A C1 H1B 106.0 . . ?
Si1 C2 H2A 109.5 . . ?
Si1 C2 H2B 109.5 . . ?
H2A C2 H2B 109.5 . . ?
Si1 C2 H2C 109.5 . . ?
H2A C2 H2C 109.5 . . ?
H2B C2 H2C 109.5 . . ?
Si1 C3 H3A 109.5 . . ?
Si1 C3 H3B 109.5 . . ?
H3A C3 H3B 109.5 . . ?
Si1 C3 H3C 109.5 . . ?
H3A C3 H3C 109.5 . . ?
H3B C3 H3C 109.5 . . ?
Si1 C4 H4A 109.5 . . ?
Si1 C4 H4B 109.5 . . ?
H4A C4 H4B 109.5 . . ?
Si1 C4 H4C 109.5 . . ?
H4A C4 H4C 109.5 . . ?
H4B C4 H4C 109.5 . . ?
Si2 C5 Y1 126.82(12) . . ?
Si2 C5 H5A 105.6 . . ?
Y1 C5 H5A 105.6 . . ?
Si2 C5 H5B 105.6 . . ?
Y1 C5 H5B 105.6 . . ?
H5A C5 H5B 106.1 . . ?
Si2 C6 H6A 109.5 . . ?
Si2 C6 H6B 109.5 . . ?
H6A C6 H6B 109.5 . . ?
Si2 C6 H6C 109.5 . . ?
H6A C6 H6C 109.5 . . ?
H6B C6 H6C 109.5 . . ?
Si2 C7 H7A 109.5 . . ?
Si2 C7 H7B 109.5 . . ?
H7A C7 H7B 109.5 . . ?
Si2 C7 H7C 109.5 . . ?
H7A C7 H7C 109.5 . . ?
H7B C7 H7C 109.5 . . ?
Si2 C8 H8A 109.5 . . ?
Si2 C8 H8B 109.5 . . ?
H8A C8 H8B 109.5 . . ?
Si2 C8 H8C 109.5 . . ?
H8A C8 H8C 109.5 . . ?
H8B C8 H8C 109.5 . . ?
Si3 C9 Y1 125.10(12) . . ?
Si3 C9 H9A 106.0 . . ?
Y1 C9 H9A 106.0 . . ?
Si3 C9 H9B 106.0 . . ?
Y1 C9 H9B 106.0 . . ?
H9A C9 H9B 106.3 . . ?
Si3 C10 H10A 109.5 . . ?
Si3 C10 H10B 109.5 . . ?
H10A C10 H10B 109.5 . . ?
Si3 C10 H10C 109.5 . . ?
H10A C10 H10C 109.5 . . ?
H10B C10 H10C 109.5 . . ?
Si3 C11 H11A 109.5 . . ?
Si3 C11 H11B 109.5 . . ?
H11A C11 H11B 109.5 . . ?
Si3 C11 H11C 109.5 . . ?
H11A C11 H11C 109.5 . . ?
H11B C11 H11C 109.5 . . ?
Si3 C12 H12A 109.5 . . ?
Si3 C12 H12B 109.5 . . ?
H12A C12 H12B 109.5 . . ?
Si3 C12 H12C 109.5 . . ?
H12A C12 H12C 109.5 . . ?
H12B C12 H12C 109.5 . . ?
N1 C13 N2 104.54(19) . . ?
N1 C13 Y1 125.83(15) . . ?
N2 C13 Y1 129.22(15) . . ?
C15 C14 N1 106.11(19) . . ?
C15 C14 C19 128.6(2) . . ?
N1 C14 C19 125.2(2) . . ?
C14 C15 N2 106.6(2) . . ?
C14 C15 C20 127.5(2) . . ?
N2 C15 C20 125.8(2) . . ?
N1 C16 C18 113.1(2) . . ?
N1 C16 C17 111.1(2) . . ?
C18 C16 C17 113.9(2) . . ?
N1 C16 H16 106.0 . . ?
C18 C16 H16 106.0 . . ?
C17 C16 H16 106.0 . . ?
C16 C17 H17A 109.5 . . ?
C16 C17 H17B 109.5 . . ?
H17A C17 H17B 109.5 . . ?
C16 C17 H17C 109.5 . . ?
H17A C17 H17C 109.5 . . ?
H17B C17 H17C 109.5 . . ?
C16 C18 H18A 109.5 . . ?
C16 C18 H18B 109.5 . . ?
H18A C18 H18B 109.5 . . ?
C16 C18 H18C 109.5 . . ?
H18A C18 H18C 109.5 . . ?
H18B C18 H18C 109.5 . . ?
C14 C19 H19A 109.5 . . ?
C14 C19 H19B 109.5 . . ?
H19A C19 H19B 109.5 . . ?
C14 C19 H19C 109.5 . . ?
H19A C19 H19C 109.5 . . ?
H19B C19 H19C 109.5 . . ?
C15 C20 H20A 109.5 . . ?
C15 C20 H20B 109.5 . . ?
H20A C20 H20B 109.5 . . ?
C15 C20 H20C 109.5 . . ?
H20A C20 H20C 109.5 . . ?
H20B C20 H20C 109.5 . . ?
N2 C22 C24 112.2(2) . . ?
N2 C22 C23 112.7(2) . . ?
C24 C22 C23 112.9(2) . . ?
N2 C22 H22 106.1 . . ?
C24 C22 H22 106.1 . . ?
C23 C22 H22 106.1 . . ?
C22 C23 H23A 109.5 . . ?
C22 C23 H23B 109.5 . . ?
H23A C23 H23B 109.5 . . ?
C22 C23 H23C 109.5 . . ?
H23A C23 H23C 109.5 . . ?
H23B C23 H23C 109.5 . . ?
C22 C24 H24A 109.5 . . ?
C22 C24 H24B 109.5 . . ?
H24A C24 H24B 109.5 . . ?
C22 C24 H24C 109.5 . . ?
H24A C24 H24C 109.5 . . ?
H24B C24 H24C 109.5 . . ?
C26A C25 O1 106.1(5) . . ?
O1 C25 C26 104.8(2) . . ?
O1 C25 H25A 110.8 . . ?
C26 C25 H25A 110.8 . . ?
O1 C25 H25B 110.8 . . ?
C26 C25 H25B 110.8 . . ?
H25A C25 H25B 108.9 . . ?
C26A C25 H25C 110.5 . . ?
O1 C25 H25C 110.5 . . ?
C26A C25 H25D 110.5 . . ?
O1 C25 H25D 110.5 . . ?
H25C C25 H25D 108.7 . . ?
C26 C27 C28 103.5(2) . . ?
C28 C27 C26A 103.8(5) . . ?
C26 C27 H27A 111.1 . . ?
C28 C27 H27A 111.1 . . ?
C26 C27 H27B 111.1 . . ?
C28 C27 H27B 111.1 . . ?
H27A C27 H27B 109.0 . . ?
C28 C27 H27C 111.0 . . ?
C26A C27 H27C 111.0 . . ?
C28 C27 H27D 111.0 . . ?
C26A C27 H27D 111.0 . . ?
H27C C27 H27D 109.0 . . ?
O1 C28 C27 106.1(2) . . ?
O1 C28 H28A 110.5 . . ?
C27 C28 H28A 110.5 . . ?
O1 C28 H28B 110.5 . . ?
C27 C28 H28B 110.5 . . ?
H28A C28 H28B 108.7 . . ?
C13 N1 C14 111.68(18) . . ?
C13 N1 C16 120.65(18) . . ?
C14 N1 C16 127.62(18) . . ?
C13 N2 C15 111.03(18) . . ?
C13 N2 C22 120.79(19) . . ?
C15 N2 C22 128.19(19) . . ?
C25 O1 C28 108.26(18) . . ?
C25 O1 Y1 121.69(14) . . ?
C28 O1 Y1 120.76(14) . . ?
C1 Si1 C3 113.25(12) . . ?
C1 Si1 C2 109.58(11) . . ?
C3 Si1 C2 106.82(14) . . ?
C1 Si1 C4 115.97(11) . . ?
C3 Si1 C4 105.19(12) . . ?
C2 Si1 C4 105.36(14) . . ?
C5 Si2 C7 109.91(12) . . ?
C5 Si2 C8 115.68(12) . . ?
C7 Si2 C8 106.02(13) . . ?
C5 Si2 C6 110.72(11) . . ?
C7 Si2 C6 109.28(12) . . ?
C8 Si2 C6 104.93(12) . . ?
C9 Si3 C12 110.11(12) . . ?
C9 Si3 C11 111.60(12) . . ?
C12 Si3 C11 107.51(15) . . ?
C9 Si3 C10 113.93(12) . . ?
C12 Si3 C10 107.56(13) . . ?
C11 Si3 C10 105.81(13) . . ?
C9 Y1 C5 118.34(8) . . ?
C9 Y1 C1 102.22(8) . . ?
C5 Y1 C1 102.73(8) . . ?
C9 Y1 O1 85.88(7) . . ?
C5 Y1 O1 82.40(7) . . ?
C1 Y1 O1 166.46(7) . . ?
C9 Y1 C13 116.24(8) . . ?
C5 Y1 C13 119.04(8) . . ?
C1 Y1 C13 90.22(8) . . ?
O1 Y1 C13 76.41(6) . . ?
C27 C26 C25 102.5(3) . . ?
C27 C26 H26A 111.3 . . ?
C25 C26 H26A 111.3 . . ?
C27 C26 H26B 111.3 . . ?
C25 C26 H26B 111.3 . . ?
H26A C26 H26B 109.2 . . ?
C25 C26A C27 101.2(7) . . ?
C25 C26A H26C 111.5 . . ?
C27 C26A H26C 111.5 . . ?
C25 C26A H26D 111.5 . . ?
C27 C26A H26D 111.5 . . ?
H26C C26A H26D 109.3 . . ?

loop_
_geom_bond_atom_site_label_1
_geom_bond_atom_site_label_2
_geom_bond_distance
_geom_bond_site_symmetry_2
_geom_bond_publ_flag
C1 Si1 1.839(2) . ?
C1 Y1 2.427(2) . ?
C1 H1A 0.9900 . ?
C1 H1B 0.9900 . ?
C2 Si1 1.877(3) . ?
C2 H2A 0.9800 . ?
C2 H2B 0.9800 . ?
C2 H2C 0.9800 . ?
C3 Si1 1.874(3) . ?
C3 H3A 0.9800 . ?
C3 H3B 0.9800 . ?
C3 H3C 0.9800 . ?
C4 Si1 1.880(3) . ?
C4 H4A 0.9800 . ?
C4 H4B 0.9800 . ?
C4 H4C 0.9800 . ?
C5 Si2 1.826(2) . ?
C5 Y1 2.419(2) . ?
C5 H5A 0.9900 . ?
C5 H5B 0.9900 . ?
C6 Si2 1.886(2) . ?
C6 H6A 0.9800 . ?
C6 H6B 0.9800 . ?
C6 H6C 0.9800 . ?
C7 Si2 1.872(3) . ?
C7 H7A 0.9800 . ?
C7 H7B 0.9800 . ?
C7 H7C 0.9800 . ?
C8 Si2 1.886(2) . ?
C8 H8A 0.9800 . ?
C8 H8B 0.9800 . ?
C8 H8C 0.9800 . ?
C9 Si3 1.832(2) . ?
C9 Y1 2.414(2) . ?
C9 H9A 0.9900 . ?
C9 H9B 0.9900 . ?
C10 Si3 1.883(3) . ?
C10 H10A 0.9800 . ?
C10 H10B 0.9800 . ?
C10 H10C 0.9800 . ?
C11 Si3 1.875(3) . ?
C11 H11A 0.9800 . ?
C11 H11B 0.9800 . ?
C11 H11C 0.9800 . ?
C12 Si3 1.868(3) . ?
C12 H12A 0.9800 . ?
C12 H12B 0.9800 . ?
C12 H12C 0.9800 . ?
C13 N1 1.354(3) . ?
C13 N2 1.356(3) . ?
C13 Y1 2.537(2) . ?
C14 C15 1.356(3) . ?
C14 N1 1.393(3) . ?
C14 C19 1.489(3) . ?
C15 N2 1.398(3) . ?
C15 C20 1.494(3) . ?
C16 N1 1.480(3) . ?
C16 C18 1.511(4) . ?
C16 C17 1.518(4) . ?
C16 H16 1.0000 . ?
C17 H17A 0.9800 . ?
C17 H17B 0.9800 . ?
C17 H17C 0.9800 . ?
C18 H18A 0.9800 . ?
C18 H18B 0.9800 . ?
C18 H18C 0.9800 . ?
C19 H19A 0.9800 . ?
C19 H19B 0.9800 . ?
C19 H19C 0.9800 . ?
C20 H20A 0.9800 . ?
C20 H20B 0.9800 . ?
C20 H20C 0.9800 . ?
C22 N2 1.475(3) . ?
C22 C24 1.512(4) . ?
C22 C23 1.519(4) . ?
C22 H22 1.0000 . ?
C23 H23A 0.9800 . ?
C23 H23B 0.9800 . ?
C23 H23C 0.9800 . ?
C24 H24A 0.9800 . ?
C24 H24B 0.9800 . ?
C24 H24C 0.9800 . ?
C25 C26A 1.454(12) . ?
C25 O1 1.456(3) . ?
C25 C26 1.519(4) . ?
C25 H25A 0.9900 . ?
C25 H25B 0.9900 . ?
C25 H25C 0.9900 . ?
C25 H25D 0.9900 . ?
C27 C26 1.475(4) . ?
C27 C28 1.507(4) . ?
C27 C26A 1.566(12) . ?
C27 H27A 0.9900 . ?
C27 H27B 0.9900 . ?
C27 H27C 0.9900 . ?
C27 H27D 0.9900 . ?
C28 O1 1.456(3) . ?
C28 H28A 0.9900 . ?
C28 H28B 0.9900 . ?
O1 Y1 2.4733(16) . ?
C26 H26A 0.9900 . ?
C26 H26B 0.9900 . ?
C26A H26C 0.9900 . ?
C26A H26D 0.9900 . ?
